data_4132632
loop_
_publ_author_name
'Poremba, Kelsey E.'
'Kadunce, Nathaniel T.'
'Suzuki, Naoyuki'
'Cherney, Alan H.'
'Reisman, Sarah E.'

_publ_section_title
;
 Correction to &quot;Nickel-Catalyzed Asymmetric Reductive Cross-Coupling
 To Access 1,1-Diarylalkanes&quot;.
;
_journal_issue 24
_journal_name_full 'Journal of the American Chemical Society'
_journal_page_first 7746
_journal_paper_doi 10.1021/jacs.8b05247
_journal_volume 140
_journal_year 2018
_chemical_absolute_configuration ad
_chemical_formula_moiety 'C20 H36 N2 O2'
_chemical_formula_sum 'C20 H36 N2 O2'
_chemical_formula_weight 336.51
_space_group_crystal_system monoclinic
_space_group_IT_number 4
_space_group_name_Hall 'P 2yb'
_space_group_name_H-M_alt 'P 1 21 1'
_atom_sites_solution_hydrogens geom
_atom_sites_solution_primary direct
_atom_sites_solution_secondary difmap
_audit_creation_date 2018-01-08
_audit_creation_method
;
Olex2 1.2
(compiled 2016.02.19 svn.r3266 for OlexSys, GUI svn.r5155)
;
_cell_angle_alpha 90
_cell_angle_beta 108.140(3)
_cell_angle_gamma 90
_cell_formula_units_Z 6
_cell_length_a 17.2695(12)
_cell_length_b 8.4949(6)
_cell_length_c 21.7390(15)
_cell_measurement_reflns_used 9794
_cell_measurement_temperature 100
_cell_measurement_theta_max 80.22
_cell_measurement_theta_min 2.69
_cell_volume 3030.7(4)
_computing_cell_refinement 'SAINT v8.34A (Bruker-AXS, 2007)'
_computing_data_collection 'APEX2 v2014.11-0 (Bruker-AXS, 2014)'
_computing_data_reduction 'SAINT v8.34A (Bruker-AXS, 2007)'
_computing_structure_refinement 'SHELXL-2014/7 (Sheldrick, 2014)'
_computing_structure_solution 'SHELXS-2013/1 (She ldrick, 2013)'
_diffrn_ambient_temperature 100
_diffrn_detector 'CPAD Area Detector'
_diffrn_detector_area_resol_mean 7.69
_diffrn_detector_type 'Bruker PHOTON II'
_diffrn_measured_fraction_theta_full 0.998
_diffrn_measured_fraction_theta_max 0.985
_diffrn_measurement_device '\k-geometry diffractometer'
_diffrn_measurement_device_type 'Bruker D8 VENTURE'
_diffrn_measurement_method '\f and \w scans'
_diffrn_radiation_monochromator 'multilayer mirrors'
_diffrn_radiation_type CuK\a
_diffrn_radiation_wavelength 1.54178
_diffrn_reflns_av_R_equivalents 0.0468
_diffrn_reflns_av_unetI/netI 0.0235
_diffrn_reflns_Laue_measured_fraction_full 0.998
_diffrn_reflns_Laue_measured_fraction_max 0.985
_diffrn_reflns_limit_h_max 21
_diffrn_reflns_limit_h_min -22
_diffrn_reflns_limit_k_max 10
_diffrn_reflns_limit_k_min -10
_diffrn_reflns_limit_l_max 27
_diffrn_reflns_limit_l_min -27
_diffrn_reflns_number 97605
_diffrn_reflns_point_group_measured_fraction_full 0.990
_diffrn_reflns_point_group_measured_fraction_max 0.957
_diffrn_reflns_theta_full 67.679
_diffrn_reflns_theta_max 80.579
_diffrn_reflns_theta_min 2.692
_diffrn_source 'I\mS HB micro-focus sealed tube'
_diffrn_source_current 1
_diffrn_source_power 0.05
_diffrn_source_type 'Incoatech I\mS HB'
_diffrn_source_voltage 50
_diffrn_standards_number 0
_exptl_absorpt_coefficient_mu 0.549
_exptl_absorpt_correction_T_max 0.7543
_exptl_absorpt_correction_T_min 0.6514
_exptl_absorpt_correction_type multi-scan
_exptl_absorpt_process_details 'SADABS-2014/5 (Sheldrick, 2014)'
_exptl_crystal_colour colourless
_exptl_crystal_density_diffrn 1.106
_exptl_crystal_density_method 'not measured'
_exptl_crystal_description plate
_exptl_crystal_F_000 1116
_exptl_crystal_size_max 0.22
_exptl_crystal_size_mid 0.16
_exptl_crystal_size_min 0.04
_refine_diff_density_max 0.377
_refine_diff_density_min -0.163
_refine_diff_density_rms 0.043
_refine_ls_abs_structure_details
;
 Flack x determined using 5316 quotients [(I+)-(I-)]/[(I+)+(I-)]
 (Parsons, Flack and Wagner, Acta Cryst. B69 (2013) 249-259).
;
_refine_ls_abs_structure_Flack 0.03(4)
_refine_ls_extinction_method none
_refine_ls_goodness_of_fit_ref 1.047
_refine_ls_hydrogen_treatment constr
_refine_ls_matrix_type full
_refine_ls_number_parameters 661
_refine_ls_number_reflns 12703
_refine_ls_number_restraints 1
_refine_ls_restrained_S_all 1.047
_refine_ls_R_factor_all 0.0387
_refine_ls_R_factor_gt 0.0363
_refine_ls_shift/su_max 0.001
_refine_ls_shift/su_mean 0.000
_refine_ls_structure_factor_coef Fsqd
_refine_ls_weighting_details 'w=1/[\s^2^(Fo^2^)+(0.0656P)^2^+0.2920P] where P=(Fo^2^+2Fc^2^)/3'
_refine_ls_weighting_scheme calc
_refine_ls_wR_factor_gt 0.0969
_refine_ls_wR_factor_ref 0.0991
_reflns_Friedel_coverage 0.818
_reflns_Friedel_fraction_full 0.980
_reflns_Friedel_fraction_max 0.926
_reflns_number_gt 12194
_reflns_number_total 12703
_reflns_threshold_expression 'I > 2\s(I)'
_cod_data_source_file ja8b05247_si_003.cif
_cod_data_source_block v18008_jlh_a
_cod_database_code 4132632
_shelx_space_group_comment
;
The symmetry employed for this shelxl refinement is uniquely defined
by the following loop, which should always be used as a source of
symmetry information in preference to the above space-group names.
They are only intended as comments.
;
_shelx_estimated_absorpt_t_max 0.978
_shelx_estimated_absorpt_t_min 0.889
_olex2_refinement_description
;
1. Fixed Uiso
 At 1.2 times of:
  All C(H) groups, All C(H,H) groups
 At 1.5 times of:
  All C(H,H,H) groups
2.a Ternary CH refined with riding coordinates:
 C3B(H3B), C1A(H1A), C3A(H3A), C3C(H3C), C1C(H1C), C1B(H1B), C14C(H14C),
 C14A(H14A), C14B(H14B), C12B(H12B), C12A(H12A), C12C(H12C)
2.b Secondary CH2 refined with riding coordinates:
 C18A(H18A,H18B), C18C(H18E,H18F), C2A(H2AA,H2AB), C15C(H15E,H15F), C4A(H4AA,
 H4AB), C7A(H7AA,H7AB), C4C(H4CA,H4CB), C4B(H4BA,H4BB), C2B(H2BA,H2BB),
 C2C(H2CA,H2CB), C15A(H15A,H15B), C13B(H13C,H13D), C7C(H7CA,H7CB), C5A(H5AA,
 H5AB), C5B(H5BA,H5BB), C7B(H7BA,H7BB), C19A(H19A,H19B), C8C(H8CA,H8CB),
 C18B(H18C,H18D), C8A(H8AA,H8AB), C15B(H15C,H15D), C5C(H5CA,H5CB), C8B(H8BA,
 H8BB), C13A(H13A,H13B), C13C(H13E,H13F), C19B(H19C,H19D), C16B(H16C,H16D),
 C19C(H19E,H19F), C16C(H16E,H16F), C16A(H16A,H16B)
2.c Idealised Me refined as rotating group:
 C20C(H20G,H20H,H20I), C9C(H9CA,H9CB,H9CC), C20B(H20D,H20E,H20F), C9A(H9AA,
 H9AB,H9AC), C17B(H17D,H17E,H17F), C20A(H20A,H20B,H20C), C9B(H9BA,H9BB,H9BC),
 C6B(H6BA,H6BB,H6BC), C6C(H6CA,H6CB,H6CC), C6A(H6AA,H6AB,H6AC), C17A(H17A,H17B,
 H17C), C17C(H17G,H17H,H17I)
;
_shelx_shelxl_version_number 2014/7
_olex2_submission_special_instructions 'No special instructions were received'

loop_
_space_group_symop_operation_xyz
'x, y, z'
'-x, y+1/2, -z'

loop_
_atom_site_label
_atom_site_type_symbol
_atom_site_fract_x
_atom_site_fract_y
_atom_site_fract_z
_atom_site_U_iso_or_equiv
_atom_site_adp_type
_atom_site_occupancy
_atom_site_site_symmetry_order
_atom_site_calc_flag
_atom_site_refinement_flags_posn
O1A O 0.54959(7) -0.15134(13) 0.97254(5) 0.0199(2) Uani 1 1 d .
O1B O 0.76975(7) 0.34365(13) 0.68680(5) 0.0208(2) Uani 1 1 d .
O2A O 0.62408(8) 0.08545(14) 0.86592(5) 0.0229(3) Uani 1 1 d .
O2B O 0.70044(7) 0.60996(14) 0.78739(5) 0.0227(2) Uani 1 1 d .
O1C O 0.87060(7) 0.86483(13) 0.63628(5) 0.0218(2) Uani 1 1 d .
O2C O 0.95628(8) 1.09627(14) 0.53481(5) 0.0240(3) Uani 1 1 d .
N1A N 0.53852(8) -0.18705(16) 0.86654(6) 0.0182(3) Uani 1 1 d .
N1C N 0.86948(8) 0.82362(16) 0.53276(7) 0.0193(3) Uani 1 1 d .
N1B N 0.78856(8) 0.33218(16) 0.79503(6) 0.0182(3) Uani 1 1 d .
N2A N 0.65098(8) 0.10960(15) 0.97476(6) 0.0184(3) Uani 1 1 d .
N2C N 0.97865(8) 1.11870(15) 0.64335(6) 0.0186(3) Uani 1 1 d .
N2B N 0.66171(8) 0.59406(15) 0.67747(6) 0.0182(3) Uani 1 1 d .
C11B C 0.70557(9) 0.54247(17) 0.73221(7) 0.0161(3) Uani 1 1 d .
C11A C 0.61463(9) 0.03781(18) 0.92258(7) 0.0165(3) Uani 1 1 d .
C10A C 0.56409(9) -0.10536(18) 0.91742(7) 0.0162(3) Uani 1 1 d .
C11C C 0.94364(9) 1.04888(18) 0.59050(7) 0.0169(3) Uani 1 1 d .
C10C C 0.89138(9) 0.90753(19) 0.58340(7) 0.0176(3) Uani 1 1 d .
C3B C 0.91004(9) 0.15167(18) 0.82803(7) 0.0174(3) Uani 1 1 d .
H3B H 0.9466 0.2411 0.8255 0.021 Uiso 1 1 calc R
C1A C 0.49994(9) -0.32782(17) 0.88448(7) 0.0169(3) Uani 1 1 d .
H1A H 0.5359 -0.4209 0.8857 0.020 Uiso 1 1 calc R
C3A C 0.41526(9) -0.36216(18) 0.83655(7) 0.0166(3) Uani 1 1 d .
H3A H 0.3794 -0.2708 0.8381 0.020 Uiso 1 1 calc R
C3C C 0.74764(9) 0.64605(18) 0.49622(7) 0.0178(3) Uani 1 1 d .
H3C H 0.7094 0.7355 0.4944 0.021 Uiso 1 1 calc R
C10B C 0.75860(9) 0.40207(18) 0.74133(7) 0.0161(3) Uani 1 1 d .
C1C C 0.82783(10) 0.68497(17) 0.54892(8) 0.0179(3) Uani 1 1 d .
H1C H 0.8650 0.5920 0.5549 0.022 Uiso 1 1 calc R
C18A C 0.75008(10) 0.50985(19) 0.96192(8) 0.0215(3) Uani 1 1 d .
H18A H 0.8068 0.4710 0.9731 0.026 Uiso 1 1 calc R
H18B H 0.7277 0.5145 0.9141 0.026 Uiso 1 1 calc R
C18C C 1.07929(10) 1.51868(18) 0.63483(7) 0.0206(3) Uani 1 1 d .
H18E H 1.1365 1.4819 0.6481 0.025 Uiso 1 1 calc R
H18F H 1.0595 1.5222 0.5869 0.025 Uiso 1 1 calc R
C2A C 0.49957(10) -0.2928(2) 0.95399(8) 0.0207(3) Uani 1 1 d .
H2AA H 0.4435 -0.2735 0.9550 0.025 Uiso 1 1 calc R
H2AB H 0.5234 -0.3815 0.9833 0.025 Uiso 1 1 calc R
C1B C 0.82569(9) 0.18575(18) 0.78000(7) 0.0173(3) Uani 1 1 d .
H1B H 0.7889 0.0957 0.7813 0.021 Uiso 1 1 calc R
C15C C 1.05044(9) 1.38715(18) 0.73224(7) 0.0191(3) Uani 1 1 d .
H15E H 1.0367 1.4887 0.7487 0.023 Uiso 1 1 calc R
H15F H 1.0156 1.3054 0.7427 0.023 Uiso 1 1 calc R
C4A C 0.41926(10) -0.37313(19) 0.76716(7) 0.0197(3) Uani 1 1 d .
H4AA H 0.4426 -0.2741 0.7567 0.024 Uiso 1 1 calc R
H4AB H 0.4567 -0.4598 0.7650 0.024 Uiso 1 1 calc R
C7A C 0.37828(9) -0.50879(19) 0.85817(7) 0.0182(3) Uani 1 1 d .
H7AA H 0.3743 -0.4891 0.9020 0.022 Uiso 1 1 calc R
H7AB H 0.3222 -0.5234 0.8285 0.022 Uiso 1 1 calc R
C4C C 0.76047(10) 0.63504(19) 0.42958(8) 0.0193(3) Uani 1 1 d .
H4CA H 0.7822 0.7368 0.4200 0.023 Uiso 1 1 calc R
H4CB H 0.8020 0.5533 0.4313 0.023 Uiso 1 1 calc R
C14C C 1.02789(9) 1.39878(18) 0.65813(7) 0.0175(3) Uani 1 1 d .
H14C H 0.9700 1.4353 0.6417 0.021 Uiso 1 1 calc R
C4B C 0.90571(10) 0.1466(2) 0.89758(8) 0.0202(3) Uani 1 1 d .
H4BA H 0.8844 0.2488 0.9072 0.024 Uiso 1 1 calc R
H4BB H 0.8663 0.0641 0.9001 0.024 Uiso 1 1 calc R
C2B C 0.82412(10) 0.2092(2) 0.70931(8) 0.0214(3) Uani 1 1 d .
H2BA H 0.8794 0.2323 0.7070 0.026 Uiso 1 1 calc R
H2BB H 0.8027 0.1144 0.6831 0.026 Uiso 1 1 calc R
C2C C 0.81763(11) 0.7279(2) 0.61482(8) 0.0229(3) Uani 1 1 d .
H2CA H 0.7603 0.7546 0.6101 0.028 Uiso 1 1 calc R
H2CB H 0.8350 0.6398 0.6459 0.028 Uiso 1 1 calc R
C15A C 0.72511(10) 0.38114(19) 1.06144(7) 0.0201(3) Uani 1 1 d .
H15A H 0.7130 0.4836 1.0781 0.024 Uiso 1 1 calc R
H15B H 0.6905 0.3010 1.0731 0.024 Uiso 1 1 calc R
C14A C 0.69974(10) 0.39128(18) 0.98717(7) 0.0184(3) Uani 1 1 d .
H14A H 0.6419 0.4282 0.9719 0.022 Uiso 1 1 calc R
C20C C 1.11798(11) 1.8046(2) 0.62936(9) 0.0283(4) Uani 1 1 d .
H20G H 1.0888 1.8102 0.5829 0.042 Uiso 1 1 calc GR
H20H H 1.1746 1.7733 0.6360 0.042 Uiso 1 1 calc GR
H20I H 1.1169 1.9080 0.6490 0.042 Uiso 1 1 calc GR
C13B C 0.65350(10) 0.7538(2) 0.76445(8) 0.0224(3) Uani 1 1 d .
H13C H 0.6898 0.8462 0.7692 0.027 Uiso 1 1 calc R
H13D H 0.6141 0.7736 0.7883 0.027 Uiso 1 1 calc R
C14B C 0.59413(9) 0.85709(18) 0.64622(7) 0.0187(3) Uani 1 1 d .
H14B H 0.6482 0.9031 0.6483 0.022 Uiso 1 1 calc R
C7C C 0.70899(9) 0.49765(18) 0.51497(8) 0.0191(3) Uani 1 1 d .
H7CA H 0.7000 0.5167 0.5572 0.023 Uiso 1 1 calc R
H7CB H 0.6549 0.4812 0.4824 0.023 Uiso 1 1 calc R
C5A C 0.33698(11) -0.4017(2) 0.71605(8) 0.0278(4) Uani 1 1 d .
H5AA H 0.3147 -0.5034 0.7250 0.033 Uiso 1 1 calc R
H5AB H 0.2986 -0.3177 0.7192 0.033 Uiso 1 1 calc R
C5B C 0.98677(11) 0.1140(2) 0.94951(8) 0.0278(4) Uani 1 1 d .
H5BA H 1.0068 0.0089 0.9418 0.033 Uiso 1 1 calc R
H5BB H 1.0273 0.1931 0.9460 0.033 Uiso 1 1 calc R
C7B C 0.94574(9) 0.00085(19) 0.80811(8) 0.0193(3) Uani 1 1 d .
H7BA H 0.9508 0.0170 0.7644 0.023 Uiso 1 1 calc R
H7BB H 1.0013 -0.0152 0.8384 0.023 Uiso 1 1 calc R
C19A C 0.75119(11) 0.67557(19) 0.98884(9) 0.0252(3) Uani 1 1 d .
H19A H 0.7824 0.6750 1.0355 0.030 Uiso 1 1 calc R
H19B H 0.6947 0.7082 0.9844 0.030 Uiso 1 1 calc R
C12B C 0.60948(9) 0.71781(18) 0.69283(7) 0.0180(3) Uani 1 1 d .
H12B H 0.5556 0.6692 0.6896 0.022 Uiso 1 1 calc R
C8C C 0.75882(10) 0.34651(19) 0.52005(9) 0.0231(3) Uani 1 1 d .
H8CA H 0.7740 0.3331 0.4800 0.028 Uiso 1 1 calc R
H8CB H 0.8097 0.3557 0.5568 0.028 Uiso 1 1 calc R
C18B C 0.54400(9) 0.98678(19) 0.66684(8) 0.0212(3) Uani 1 1 d .
H18C H 0.5005 1.0230 0.6279 0.025 Uiso 1 1 calc R
H18D H 0.5172 0.9395 0.6966 0.025 Uiso 1 1 calc R
C8A C 0.42584(11) -0.66197(19) 0.85990(9) 0.0239(3) Uani 1 1 d .
H8AA H 0.4367 -0.6755 0.8181 0.029 Uiso 1 1 calc R
H8AB H 0.4790 -0.6547 0.8944 0.029 Uiso 1 1 calc R
C15B C 0.55252(10) 0.80162(18) 0.57620(8) 0.0199(3) Uani 1 1 d .
H15C H 0.5790 0.7033 0.5686 0.024 Uiso 1 1 calc R
H15D H 0.4947 0.7773 0.5707 0.024 Uiso 1 1 calc R
C9C C 0.71149(11) 0.2021(2) 0.52987(9) 0.0250(3) Uani 1 1 d .
H9CA H 0.6625 0.1895 0.4925 0.037 Uiso 1 1 calc GR
H9CB H 0.6957 0.2157 0.5691 0.037 Uiso 1 1 calc GR
H9CC H 0.7458 0.1083 0.5343 0.037 Uiso 1 1 calc GR
C20B C 0.54035(10) 1.2527(2) 0.71914(8) 0.0238(3) Uani 1 1 d .
H20D H 0.4984 1.2907 0.6803 0.036 Uiso 1 1 calc GR
H20E H 0.5747 1.3410 0.7406 0.036 Uiso 1 1 calc GR
H20F H 0.5143 1.2054 0.7488 0.036 Uiso 1 1 calc GR
C12A C 0.70194(10) 0.23063(18) 0.95620(7) 0.0187(3) Uani 1 1 d .
H12A H 0.7596 0.1928 0.9686 0.022 Uiso 1 1 calc R
C12C C 1.03160(10) 1.23913(18) 0.62692(8) 0.0189(3) Uani 1 1 d .
H12C H 1.0892 1.2007 0.6412 0.023 Uiso 1 1 calc R
C5C C 0.68333(11) 0.5956(2) 0.37449(8) 0.0268(4) Uani 1 1 d .
H5CA H 0.6655 0.4879 0.3811 0.032 Uiso 1 1 calc R
H5CB H 0.6396 0.6694 0.3760 0.032 Uiso 1 1 calc R
C8B C 0.89601(11) -0.1493(2) 0.80705(9) 0.0266(4) Uani 1 1 d .
H8BA H 0.8847 -0.1595 0.8488 0.032 Uiso 1 1 calc R
H8BB H 0.8431 -0.1405 0.7723 0.032 Uiso 1 1 calc R
C9A C 0.37954(11) -0.8052(2) 0.87225(9) 0.0258(3) Uani 1 1 d .
H9AA H 0.3290 -0.8181 0.8362 0.039 Uiso 1 1 calc GR
H9AB H 0.3664 -0.7901 0.9126 0.039 Uiso 1 1 calc GR
H9AC H 0.4134 -0.8994 0.8759 0.039 Uiso 1 1 calc GR
C13A C 0.66668(11) 0.2355(2) 0.88207(8) 0.0233(3) Uani 1 1 d .
H13A H 0.6286 0.3250 0.8677 0.028 Uiso 1 1 calc R
H13B H 0.7106 0.2446 0.8619 0.028 Uiso 1 1 calc R
C13C C 1.00034(11) 1.2446(2) 0.55265(8) 0.0230(3) Uani 1 1 d .
H13E H 0.9637 1.3357 0.5372 0.028 Uiso 1 1 calc R
H13F H 1.0461 1.2513 0.5345 0.028 Uiso 1 1 calc R
C17B C 0.51487(12) 0.8688(2) 0.45670(8) 0.0283(4) Uani 1 1 d .
H17D H 0.5182 0.9524 0.4266 0.042 Uiso 1 1 calc GR
H17E H 0.4575 0.8451 0.4511 0.042 Uiso 1 1 calc GR
H17F H 0.5420 0.7741 0.4479 0.042 Uiso 1 1 calc GR
C19B C 0.59275(10) 1.1297(2) 0.69990(8) 0.0234(3) Uani 1 1 d .
H19C H 0.6362 1.0946 0.7391 0.028 Uiso 1 1 calc R
H19D H 0.6193 1.1785 0.6703 0.028 Uiso 1 1 calc R
C20A C 0.78913(11) 0.7950(2) 0.95446(9) 0.0278(4) Uani 1 1 d .
H20A H 0.7567 0.8004 0.9086 0.042 Uiso 1 1 calc GR
H20B H 0.8449 0.7626 0.9582 0.042 Uiso 1 1 calc GR
H20C H 0.7902 0.8987 0.9744 0.042 Uiso 1 1 calc GR
C16B C 0.55649(11) 0.92292(19) 0.52577(8) 0.0256(3) Uani 1 1 d .
H16C H 0.5304 1.0215 0.5336 0.031 Uiso 1 1 calc R
H16D H 0.6143 0.9465 0.5310 0.031 Uiso 1 1 calc R
C19C C 1.07714(12) 1.6841(2) 0.66068(9) 0.0271(4) Uani 1 1 d .
H19E H 1.1047 1.6841 0.7080 0.033 Uiso 1 1 calc R
H19F H 1.0197 1.7154 0.6531 0.033 Uiso 1 1 calc R
C9B C 0.94012(12) -0.2966(2) 0.79575(9) 0.0288(4) Uani 1 1 d .
H9BA H 0.9514 -0.2872 0.7544 0.043 Uiso 1 1 calc GR
H9BB H 0.9058 -0.3891 0.7946 0.043 Uiso 1 1 calc GR
H9BC H 0.9915 -0.3081 0.8310 0.043 Uiso 1 1 calc GR
C6B C 0.97990(12) 0.1190(3) 1.01776(9) 0.0329(4) Uani 1 1 d .
H6BA H 0.9391 0.0424 1.0213 0.049 Uiso 1 1 calc GR
H6BB H 0.9634 0.2248 1.0267 0.049 Uiso 1 1 calc GR
H6BC H 1.0328 0.0931 1.0492 0.049 Uiso 1 1 calc GR
C16C C 1.13863(11) 1.3488(2) 0.76894(8) 0.0296(4) Uani 1 1 d .
H16E H 1.1745 1.4301 0.7597 0.036 Uiso 1 1 calc R
H16F H 1.1532 1.2461 0.7540 0.036 Uiso 1 1 calc R
C6C C 0.69485(12) 0.6051(2) 0.30790(9) 0.0325(4) Uani 1 1 d .
H6CA H 0.6443 0.5737 0.2748 0.049 Uiso 1 1 calc GR
H6CB H 0.7390 0.5344 0.3064 0.049 Uiso 1 1 calc GR
H6CC H 0.7086 0.7134 0.2997 0.049 Uiso 1 1 calc GR
C16A C 0.81372(11) 0.3408(2) 1.09637(8) 0.0292(4) Uani 1 1 d .
H16A H 0.8495 0.4203 1.0858 0.035 Uiso 1 1 calc R
H16B H 0.8268 0.2368 1.0815 0.035 Uiso 1 1 calc R
C6A C 0.34270(13) -0.4043(2) 0.64750(9) 0.0333(4) Uani 1 1 d .
H6AA H 0.2885 -0.4228 0.6166 0.050 Uiso 1 1 calc GR
H6AB H 0.3796 -0.4888 0.6438 0.050 Uiso 1 1 calc GR
H6AC H 0.3637 -0.3030 0.6380 0.050 Uiso 1 1 calc GR
C17A C 0.82977(13) 0.3367(3) 1.16953(9) 0.0403(5) Uani 1 1 d .
H17A H 0.7949 0.2569 1.1801 0.060 Uiso 1 1 calc GR
H17B H 0.8176 0.4401 1.1843 0.060 Uiso 1 1 calc GR
H17C H 0.8871 0.3105 1.1912 0.060 Uiso 1 1 calc GR
C17C C 1.15240(12) 1.3419(3) 0.84185(9) 0.0386(5) Uani 1 1 d .
H17G H 1.1193 1.2572 0.8513 0.058 Uiso 1 1 calc GR
H17H H 1.1366 1.4426 0.8565 0.058 Uiso 1 1 calc GR
H17I H 1.2101 1.3214 0.8645 0.058 Uiso 1 1 calc GR

loop_
_atom_site_aniso_label
_atom_site_aniso_U_11
_atom_site_aniso_U_22
_atom_site_aniso_U_33
_atom_site_aniso_U_23
_atom_site_aniso_U_13
_atom_site_aniso_U_12
O1A 0.0266(6) 0.0201(5) 0.0156(5) -0.0012(4) 0.0105(4) -0.0077(4)
O1B 0.0277(6) 0.0220(5) 0.0148(5) 0.0011(4) 0.0095(4) 0.0080(5)
O2A 0.0340(6) 0.0225(6) 0.0159(5) -0.0033(4) 0.0131(5) -0.0113(5)
O2B 0.0298(6) 0.0253(6) 0.0154(5) -0.0001(4) 0.0103(5) 0.0101(5)
O1C 0.0313(6) 0.0201(5) 0.0189(5) -0.0046(4) 0.0146(5) -0.0099(5)
O2C 0.0352(7) 0.0238(6) 0.0180(5) -0.0061(4) 0.0157(5) -0.0136(5)
N1A 0.0194(6) 0.0198(6) 0.0181(6) -0.0023(5) 0.0097(5) -0.0056(5)
N1C 0.0206(6) 0.0192(6) 0.0216(6) -0.0053(5) 0.0117(5) -0.0059(5)
N1B 0.0198(6) 0.0191(6) 0.0189(6) 0.0028(5) 0.0106(5) 0.0039(5)
N2A 0.0220(6) 0.0182(6) 0.0179(6) -0.0014(5) 0.0102(5) -0.0037(5)
N2C 0.0239(6) 0.0161(6) 0.0195(6) -0.0023(5) 0.0122(5) -0.0056(5)
N2B 0.0228(6) 0.0166(6) 0.0172(6) 0.0009(5) 0.0092(5) 0.0030(5)
C11B 0.0198(7) 0.0156(6) 0.0158(7) 0.0008(5) 0.0097(6) 0.0001(6)
C11A 0.0199(7) 0.0163(7) 0.0165(7) -0.0005(5) 0.0104(6) -0.0011(5)
C10A 0.0168(7) 0.0182(7) 0.0158(7) 0.0010(5) 0.0082(6) 0.0000(5)
C11C 0.0217(7) 0.0152(6) 0.0181(7) -0.0022(5) 0.0124(6) -0.0023(6)
C10C 0.0192(7) 0.0178(7) 0.0189(7) -0.0021(6) 0.0105(6) -0.0020(6)
C3B 0.0175(7) 0.0185(7) 0.0174(7) 0.0009(6) 0.0072(6) 0.0007(5)
C1A 0.0183(7) 0.0169(7) 0.0177(7) -0.0008(5) 0.0090(6) -0.0024(5)
C3A 0.0162(7) 0.0172(7) 0.0171(7) -0.0002(5) 0.0061(6) -0.0012(5)
C3C 0.0185(7) 0.0160(7) 0.0208(7) -0.0021(6) 0.0089(6) -0.0005(5)
C10B 0.0179(7) 0.0167(7) 0.0167(7) -0.0013(5) 0.0097(6) -0.0008(5)
C1C 0.0203(7) 0.0155(7) 0.0209(7) -0.0037(6) 0.0105(6) -0.0044(6)
C18A 0.0263(8) 0.0200(7) 0.0196(7) -0.0006(6) 0.0094(6) -0.0039(6)
C18C 0.0270(8) 0.0179(7) 0.0181(7) -0.0016(6) 0.0086(6) -0.0044(6)
C2A 0.0238(8) 0.0226(8) 0.0180(7) -0.0021(6) 0.0099(6) -0.0091(6)
C1B 0.0195(7) 0.0169(7) 0.0178(7) 0.0013(5) 0.0093(6) 0.0026(5)
C15C 0.0219(7) 0.0200(7) 0.0167(7) -0.0017(6) 0.0082(6) -0.0021(6)
C4A 0.0219(7) 0.0221(7) 0.0158(7) 0.0006(6) 0.0070(6) -0.0030(6)
C7A 0.0170(7) 0.0206(7) 0.0176(7) -0.0006(6) 0.0062(6) -0.0034(6)
C4C 0.0202(7) 0.0192(7) 0.0194(7) -0.0005(6) 0.0073(6) -0.0020(6)
C14C 0.0192(7) 0.0175(7) 0.0163(7) -0.0013(5) 0.0063(6) -0.0016(5)
C4B 0.0225(8) 0.0217(7) 0.0182(7) 0.0008(6) 0.0092(6) 0.0018(6)
C2B 0.0250(8) 0.0234(7) 0.0173(7) 0.0010(6) 0.0087(6) 0.0091(6)
C2C 0.0288(8) 0.0211(7) 0.0229(8) -0.0056(6) 0.0138(7) -0.0117(6)
C15A 0.0230(8) 0.0206(7) 0.0180(7) -0.0015(6) 0.0086(6) -0.0017(6)
C14A 0.0205(7) 0.0176(7) 0.0181(7) -0.0020(6) 0.0076(6) -0.0013(5)
C20C 0.0300(9) 0.0199(7) 0.0321(9) 0.0046(7) 0.0055(7) -0.0048(7)
C13B 0.0264(8) 0.0241(8) 0.0178(7) -0.0013(6) 0.0086(6) 0.0085(6)
C14B 0.0187(7) 0.0178(7) 0.0208(7) -0.0007(6) 0.0079(6) 0.0005(5)
C7C 0.0193(7) 0.0182(7) 0.0214(7) -0.0016(6) 0.0086(6) -0.0036(6)
C5A 0.0261(9) 0.0359(9) 0.0198(8) -0.0012(7) 0.0047(7) -0.0015(7)
C5B 0.0247(8) 0.0355(10) 0.0220(8) 0.0006(7) 0.0054(7) 0.0022(7)
C7B 0.0191(7) 0.0206(7) 0.0200(7) 0.0003(6) 0.0086(6) 0.0041(6)
C19A 0.0306(9) 0.0191(7) 0.0275(8) 0.0007(6) 0.0114(7) -0.0001(6)
C12B 0.0185(7) 0.0186(7) 0.0191(7) -0.0003(6) 0.0090(6) 0.0025(6)
C8C 0.0248(8) 0.0163(7) 0.0310(8) -0.0013(6) 0.0130(7) -0.0039(6)
C18B 0.0194(7) 0.0201(7) 0.0249(8) -0.0021(6) 0.0081(6) 0.0022(6)
C8A 0.0268(8) 0.0177(7) 0.0313(8) -0.0008(6) 0.0153(7) -0.0038(6)
C15B 0.0247(8) 0.0154(6) 0.0204(7) -0.0018(5) 0.0081(6) -0.0013(5)
C9C 0.0287(9) 0.0190(7) 0.0271(8) 0.0000(6) 0.0084(7) -0.0067(6)
C20B 0.0259(8) 0.0228(8) 0.0221(8) -0.0044(6) 0.0066(7) 0.0031(6)
C12A 0.0225(7) 0.0182(7) 0.0187(7) -0.0027(6) 0.0115(6) -0.0053(6)
C12C 0.0231(7) 0.0169(7) 0.0203(7) -0.0031(6) 0.0121(6) -0.0057(6)
C5C 0.0247(8) 0.0328(9) 0.0216(8) 0.0006(7) 0.0051(7) -0.0025(7)
C8B 0.0284(8) 0.0191(8) 0.0377(9) 0.0000(7) 0.0182(8) 0.0019(7)
C9A 0.0330(9) 0.0204(7) 0.0251(8) 0.0008(6) 0.0104(7) -0.0063(7)
C13A 0.0310(8) 0.0218(7) 0.0209(8) -0.0030(6) 0.0134(7) -0.0126(6)
C13C 0.0308(8) 0.0218(8) 0.0214(8) -0.0045(6) 0.0154(7) -0.0118(6)
C17B 0.0378(9) 0.0244(8) 0.0232(8) 0.0012(7) 0.0103(7) 0.0021(7)
C19B 0.0209(8) 0.0240(8) 0.0260(8) -0.0047(6) 0.0084(7) -0.0006(6)
C20A 0.0272(8) 0.0216(8) 0.0336(9) 0.0057(7) 0.0080(7) -0.0021(6)
C16B 0.0349(9) 0.0177(7) 0.0250(8) 0.0006(6) 0.0103(7) -0.0014(6)
C19C 0.0326(9) 0.0185(7) 0.0313(9) 0.0015(6) 0.0113(8) -0.0016(6)
C9B 0.0328(9) 0.0206(8) 0.0342(9) -0.0016(7) 0.0122(8) 0.0052(7)
C6B 0.0360(10) 0.0402(10) 0.0205(8) -0.0017(7) 0.0059(7) -0.0028(8)
C16C 0.0259(8) 0.0404(10) 0.0221(8) 0.0072(7) 0.0069(7) 0.0049(7)
C6C 0.0341(10) 0.0384(10) 0.0225(8) 0.0044(7) 0.0051(7) 0.0035(8)
C16A 0.0264(8) 0.0383(10) 0.0237(8) 0.0079(7) 0.0089(7) 0.0043(7)
C6A 0.0415(11) 0.0373(10) 0.0190(8) 0.0021(7) 0.0066(7) 0.0019(8)
C17A 0.0316(10) 0.0625(14) 0.0221(9) 0.0110(9) 0.0015(7) -0.0031(9)
C17C 0.0319(10) 0.0575(13) 0.0228(9) 0.0098(9) 0.0033(8) -0.0037(9)

loop_
_atom_type_symbol
_atom_type_description
_atom_type_scat_dispersion_real
_atom_type_scat_dispersion_imag
_atom_type_scat_source
C C 0.0181 0.0091 'International Tables Vol C Tables 4.2.6.8 and 6.1.1.4'
H H 0.0000 0.0000 'International Tables Vol C Tables 4.2.6.8 and 6.1.1.4'
N N 0.0311 0.0180 'International Tables Vol C Tables 4.2.6.8 and 6.1.1.4'
O O 0.0492 0.0322 'International Tables Vol C Tables 4.2.6.8 and 6.1.1.4'

loop_
_geom_angle_atom_site_label_1
_geom_angle_atom_site_label_2
_geom_angle_atom_site_label_3
_geom_angle
C10A O1A C2A 104.42(11)
C10B O1B C2B 104.18(11)
C11A O2A C13A 103.70(12)
C11B O2B C13B 103.47(11)
C10C O1C C2C 104.27(12)
C11C O2C C13C 103.56(11)
C10A N1A C1A 106.05(12)
C10C N1C C1C 106.11(13)
C10B N1B C1B 105.71(12)
C11A N2A C12A 105.03(12)
C11C N2C C12C 105.05(12)
C11B N2B C12B 105.00(12)
O2B C11B C10B 115.49(13)
N2B C11B O2B 119.83(14)
N2B C11B C10B 124.48(13)
O2A C11A C10A 114.32(13)
N2A C11A O2A 120.24(14)
N2A C11A C10A 125.34(13)
O1A C10A C11A 115.88(13)
N1A C10A O1A 120.35(14)
N1A C10A C11A 123.68(13)
O2C C11C C10C 114.19(13)
N2C C11C O2C 120.43(13)
N2C C11C C10C 125.27(14)
O1C C10C C11C 116.23(13)
N1C C10C O1C 120.02(14)
N1C C10C C11C 123.66(14)
C1B C3B H3B 107.5
C1B C3B C4B 110.38(12)
C1B C3B C7B 110.13(13)
C4B C3B H3B 107.5
C4B C3B C7B 113.54(13)
C7B C3B H3B 107.5
N1A C1A H1A 108.6
N1A C1A C3A 112.73(12)
N1A C1A C2A 104.00(12)
C3A C1A H1A 108.6
C3A C1A C2A 114.07(12)
C2A C1A H1A 108.6
C1A C3A H3A 107.3
C1A C3A C7A 110.15(12)
C4A C3A C1A 110.71(12)
C4A C3A H3A 107.3
C4A C3A C7A 113.65(13)
C7A C3A H3A 107.3
C1C C3C H3C 107.3
C1C C3C C4C 110.86(12)
C1C C3C C7C 110.12(13)
C4C C3C H3C 107.3
C4C C3C C7C 113.69(12)
C7C C3C H3C 107.3
O1B C10B C11B 115.44(13)
N1B C10B O1B 120.42(14)
N1B C10B C11B 124.00(13)
N1C C1C C3C 112.78(13)
N1C C1C H1C 108.7
N1C C1C C2C 103.72(12)
C3C C1C H1C 108.7
C3C C1C C2C 114.05(12)
C2C C1C H1C 108.7
H18A C18A H18B 107.6
C14A C18A H18A 108.7
C14A C18A H18B 108.7
C19A C18A H18A 108.7
C19A C18A H18B 108.7
C19A C18A C14A 114.14(13)
H18E C18C H18F 107.6
C14C C18C H18E 108.7
C14C C18C H18F 108.7
C19C C18C H18E 108.7
C19C C18C H18F 108.7
C19C C18C C14C 114.09(13)
O1A C2A C1A 104.28(11)
O1A C2A H2AA 110.9
O1A C2A H2AB 110.9
C1A C2A H2AA 110.9
C1A C2A H2AB 110.9
H2AA C2A H2AB 108.9
N1B C1B C3B 113.16(13)
N1B C1B H1B 108.3
N1B C1B C2B 103.69(12)
C3B C1B H1B 108.3
C3B C1B C2B 114.93(12)
C2B C1B H1B 108.3
H15E C15C H15F 107.3
C14C C15C H15E 108.1
C14C C15C H15F 108.1
C16C C15C H15E 108.1
C16C C15C H15F 108.1
C16C C15C C14C 116.71(13)
C3A C4A H4AA 108.7
C3A C4A H4AB 108.7
H4AA C4A H4AB 107.6
C5A C4A C3A 114.12(13)
C5A C4A H4AA 108.7
C5A C4A H4AB 108.7
C3A C7A H7AA 108.5
C3A C7A H7AB 108.5
H7AA C7A H7AB 107.5
C8A C7A C3A 115.12(12)
C8A C7A H7AA 108.5
C8A C7A H7AB 108.5
C3C C4C H4CA 108.8
C3C C4C H4CB 108.8
H4CA C4C H4CB 107.6
C5C C4C C3C 114.00(13)
C5C C4C H4CA 108.8
C5C C4C H4CB 108.8
C18C C14C C15C 113.82(12)
C18C C14C H14C 107.0
C15C C14C H14C 107.0
C12C C14C C18C 109.50(12)
C12C C14C C15C 112.11(13)
C12C C14C H14C 107.0
C3B C4B H4BA 108.6
C3B C4B H4BB 108.6
H4BA C4B H4BB 107.6
C5B C4B C3B 114.73(13)
C5B C4B H4BA 108.6
C5B C4B H4BB 108.6
O1B C2B C1B 104.16(11)
O1B C2B H2BA 110.9
O1B C2B H2BB 110.9
C1B C2B H2BA 110.9
C1B C2B H2BB 110.9
H2BA C2B H2BB 108.9
O1C C2C C1C 104.10(11)
O1C C2C H2CA 110.9
O1C C2C H2CB 110.9
C1C C2C H2CA 110.9
C1C C2C H2CB 110.9
H2CA C2C H2CB 109.0
H15A C15A H15B 107.3
C14A C15A H15A 108.1
C14A C15A H15B 108.1
C16A C15A H15A 108.1
C16A C15A H15B 108.1
C16A C15A C14A 116.77(13)
C18A C14A H14A 107.1
C15A C14A C18A 113.77(13)
C15A C14A H14A 107.1
C12A C14A C18A 109.46(12)
C12A C14A C15A 112.00(13)
C12A C14A H14A 107.1
H20G C20C H20H 109.5
H20G C20C H20I 109.5
H20H C20C H20I 109.5
C19C C20C H20G 109.5
C19C C20C H20H 109.5
C19C C20C H20I 109.5
O2B C13B H13C 111.2
O2B C13B H13D 111.2
O2B C13B C12B 103.05(12)
H13C C13B H13D 109.1
C12B C13B H13C 111.2
C12B C13B H13D 111.2
C12B C14B H14B 107.8
C12B C14B C18B 110.86(12)
C12B C14B C15B 110.48(12)
C18B C14B H14B 107.8
C15B C14B H14B 107.8
C15B C14B C18B 111.84(12)
C3C C7C H7CA 108.5
C3C C7C H7CB 108.5
H7CA C7C H7CB 107.5
C8C C7C C3C 115.19(12)
C8C C7C H7CA 108.5
C8C C7C H7CB 108.5
C4A C5A H5AA 109.1
C4A C5A H5AB 109.1
H5AA C5A H5AB 107.8
C6A C5A C4A 112.65(15)
C6A C5A H5AA 109.1
C6A C5A H5AB 109.1
C4B C5B H5BA 109.1
C4B C5B H5BB 109.1
H5BA C5B H5BB 107.8
C6B C5B C4B 112.54(14)
C6B C5B H5BA 109.1
C6B C5B H5BB 109.1
C3B C7B H7BA 108.5
C3B C7B H7BB 108.5
H7BA C7B H7BB 107.5
C8B C7B C3B 115.12(12)
C8B C7B H7BA 108.5
C8B C7B H7BB 108.5
C18A C19A H19A 109.1
C18A C19A H19B 109.1
C18A C19A C20A 112.51(14)
H19A C19A H19B 107.8
C20A C19A H19A 109.1
C20A C19A H19B 109.1
N2B C12B C13B 102.98(12)
N2B C12B C14B 112.98(12)
N2B C12B H12B 108.0
C13B C12B H12B 108.0
C14B C12B C13B 116.59(13)
C14B C12B H12B 108.0
C7C C8C H8CA 109.3
C7C C8C H8CB 109.3
H8CA C8C H8CB 107.9
C9C C8C C7C 111.77(13)
C9C C8C H8CA 109.3
C9C C8C H8CB 109.3
C14B C18B H18C 108.5
C14B C18B H18D 108.5
H18C C18B H18D 107.5
C19B C18B C14B 115.22(12)
C19B C18B H18C 108.5
C19B C18B H18D 108.5
C7A C8A H8AA 109.2
C7A C8A H8AB 109.2
H8AA C8A H8AB 107.9
C9A C8A C7A 112.04(13)
C9A C8A H8AA 109.2
C9A C8A H8AB 109.2
C14B C15B H15C 109.0
C14B C15B H15D 109.0
H15C C15B H15D 107.8
C16B C15B C14B 113.13(13)
C16B C15B H15C 109.0
C16B C15B H15D 109.0
C8C C9C H9CA 109.5
C8C C9C H9CB 109.5
C8C C9C H9CC 109.5
H9CA C9C H9CB 109.5
H9CA C9C H9CC 109.5
H9CB C9C H9CC 109.5
H20D C20B H20E 109.5
H20D C20B H20F 109.5
H20E C20B H20F 109.5
C19B C20B H20D 109.5
C19B C20B H20E 109.5
C19B C20B H20F 109.5
N2A C12A C14A 113.56(12)
N2A C12A H12A 109.1
N2A C12A C13A 103.21(12)
C14A C12A H12A 109.1
C14A C12A C13A 112.47(13)
C13A C12A H12A 109.1
N2C C12C C14C 112.96(12)
N2C C12C H12C 109.1
N2C C12C C13C 103.41(12)
C14C C12C H12C 109.1
C14C C12C C13C 113.01(13)
C13C C12C H12C 109.1
C4C C5C H5CA 108.9
C4C C5C H5CB 108.9
H5CA C5C H5CB 107.8
C6C C5C C4C 113.19(15)
C6C C5C H5CA 108.9
C6C C5C H5CB 108.9
C7B C8B H8BA 109.1
C7B C8B H8BB 109.1
H8BA C8B H8BB 107.9
C9B C8B C7B 112.30(13)
C9B C8B H8BA 109.1
C9B C8B H8BB 109.1
C8A C9A H9AA 109.5
C8A C9A H9AB 109.5
C8A C9A H9AC 109.5
H9AA C9A H9AB 109.5
H9AA C9A H9AC 109.5
H9AB C9A H9AC 109.5
O2A C13A C12A 103.55(12)
O2A C13A H13A 111.1
O2A C13A H13B 111.1
C12A C13A H13A 111.1
C12A C13A H13B 111.1
H13A C13A H13B 109.0
O2C C13C C12C 103.70(12)
O2C C13C H13E 111.0
O2C C13C H13F 111.0
C12C C13C H13E 111.0
C12C C13C H13F 111.0
H13E C13C H13F 109.0
H17D C17B H17E 109.5
H17D C17B H17F 109.5
H17E C17B H17F 109.5
C16B C17B H17D 109.5
C16B C17B H17E 109.5
C16B C17B H17F 109.5
C18B C19B H19C 109.0
C18B C19B H19D 109.0
C20B C19B C18B 112.81(13)
C20B C19B H19C 109.0
C20B C19B H19D 109.0
H19C C19B H19D 107.8
C19A C20A H20A 109.5
C19A C20A H20B 109.5
C19A C20A H20C 109.5
H20A C20A H20B 109.5
H20A C20A H20C 109.5
H20B C20A H20C 109.5
C15B C16B H16C 108.9
C15B C16B H16D 108.9
C17B C16B C15B 113.17(14)
C17B C16B H16C 108.9
C17B C16B H16D 108.9
H16C C16B H16D 107.8
C18C C19C C20C 112.92(15)
C18C C19C H19E 109.0
C18C C19C H19F 109.0
C20C C19C H19E 109.0
C20C C19C H19F 109.0
H19E C19C H19F 107.8
C8B C9B H9BA 109.5
C8B C9B H9BB 109.5
C8B C9B H9BC 109.5
H9BA C9B H9BB 109.5
H9BA C9B H9BC 109.5
H9BB C9B H9BC 109.5
C5B C6B H6BA 109.5
C5B C6B H6BB 109.5
C5B C6B H6BC 109.5
H6BA C6B H6BB 109.5
H6BA C6B H6BC 109.5
H6BB C6B H6BC 109.5
C15C C16C H16E 109.4
C15C C16C H16F 109.4
C15C C16C C17C 111.09(15)
H16E C16C H16F 108.0
C17C C16C H16E 109.4
C17C C16C H16F 109.4
C5C C6C H6CA 109.5
C5C C6C H6CB 109.5
C5C C6C H6CC 109.5
H6CA C6C H6CB 109.5
H6CA C6C H6CC 109.5
H6CB C6C H6CC 109.5
C15A C16A H16A 109.5
C15A C16A H16B 109.5
C15A C16A C17A 110.68(14)
H16A C16A H16B 108.1
C17A C16A H16A 109.5
C17A C16A H16B 109.5
C5A C6A H6AA 109.5
C5A C6A H6AB 109.5
C5A C6A H6AC 109.5
H6AA C6A H6AB 109.5
H6AA C6A H6AC 109.5
H6AB C6A H6AC 109.5
C16A C17A H17A 109.5
C16A C17A H17B 109.5
C16A C17A H17C 109.5
H17A C17A H17B 109.5
H17A C17A H17C 109.5
H17B C17A H17C 109.5
C16C C17C H17G 109.5
C16C C17C H17H 109.5
C16C C17C H17I 109.5
H17G C17C H17H 109.5
H17G C17C H17I 109.5
H17H C17C H17I 109.5

loop_
_geom_bond_atom_site_label_1
_geom_bond_atom_site_label_2
_geom_bond_distance
O1A C10A 1.3556(17)
O1A C2A 1.4612(18)
O1B C10B 1.3531(17)
O1B C2B 1.4625(18)
O2A C11A 1.3537(18)
O2A C13A 1.4591(19)
O2B C11B 1.3570(18)
O2B C13B 1.4653(19)
O1C C10C 1.3559(18)
O1C C2C 1.4633(18)
O2C C11C 1.3563(18)
O2C C13C 1.4604(19)
N1A C10A 1.263(2)
N1A C1A 1.4791(19)
N1C C10C 1.266(2)
N1C C1C 1.4783(19)
N1B C10B 1.268(2)
N1B C1B 1.4818(19)
N2A C11A 1.269(2)
N2A C12A 1.4884(19)
N2C C11C 1.267(2)
N2C C12C 1.4879(19)
N2B C11B 1.273(2)
N2B C12B 1.4893(18)
C11B C10B 1.479(2)
C11A C10A 1.481(2)
C11C C10C 1.481(2)
C3B H3B 1.0000
C3B C1B 1.533(2)
C3B C4B 1.538(2)
C3B C7B 1.541(2)
C1A H1A 1.0000
C1A C3A 1.537(2)
C1A C2A 1.542(2)
C3A H3A 1.0000
C3A C4A 1.534(2)
C3A C7A 1.539(2)
C3C H3C 1.0000
C3C C1C 1.533(2)
C3C C4C 1.535(2)
C3C C7C 1.540(2)
C1C H1C 1.0000
C1C C2C 1.541(2)
C18A H18A 0.9900
C18A H18B 0.9900
C18A C14A 1.539(2)
C18A C19A 1.522(2)
C18C H18E 0.9900
C18C H18F 0.9900
C18C C14C 1.537(2)
C18C C19C 1.518(2)
C2A H2AA 0.9900
C2A H2AB 0.9900
C1B H1B 1.0000
C1B C2B 1.542(2)
C15C H15E 0.9900
C15C H15F 0.9900
C15C C14C 1.538(2)
C15C C16C 1.518(2)
C4A H4AA 0.9900
C4A H4AB 0.9900
C4A C5A 1.526(2)
C7A H7AA 0.9900
C7A H7AB 0.9900
C7A C8A 1.533(2)
C4C H4CA 0.9900
C4C H4CB 0.9900
C4C C5C 1.526(2)
C14C H14C 1.0000
C14C C12C 1.527(2)
C4B H4BA 0.9900
C4B H4BB 0.9900
C4B C5B 1.525(2)
C2B H2BA 0.9900
C2B H2BB 0.9900
C2C H2CA 0.9900
C2C H2CB 0.9900
C15A H15A 0.9900
C15A H15B 0.9900
C15A C14A 1.538(2)
C15A C16A 1.521(2)
C14A H14A 1.0000
C14A C12A 1.527(2)
C20C H20G 0.9800
C20C H20H 0.9800
C20C H20I 0.9800
C20C C19C 1.519(2)
C13B H13C 0.9900
C13B H13D 0.9900
C13B C12B 1.536(2)
C14B H14B 1.0000
C14B C12B 1.526(2)
C14B C18B 1.551(2)
C14B C15B 1.541(2)
C7C H7CA 0.9900
C7C H7CB 0.9900
C7C C8C 1.530(2)
C5A H5AA 0.9900
C5A H5AB 0.9900
C5A C6A 1.524(2)
C5B H5BA 0.9900
C5B H5BB 0.9900
C5B C6B 1.525(2)
C7B H7BA 0.9900
C7B H7BB 0.9900
C7B C8B 1.534(2)
C19A H19A 0.9900
C19A H19B 0.9900
C19A C20A 1.524(2)
C12B H12B 1.0000
C8C H8CA 0.9900
C8C H8CB 0.9900
C8C C9C 1.526(2)
C18B H18C 0.9900
C18B H18D 0.9900
C18B C19B 1.524(2)
C8A H8AA 0.9900
C8A H8AB 0.9900
C8A C9A 1.525(2)
C15B H15C 0.9900
C15B H15D 0.9900
C15B C16B 1.521(2)
C9C H9CA 0.9800
C9C H9CB 0.9800
C9C H9CC 0.9800
C20B H20D 0.9800
C20B H20E 0.9800
C20B H20F 0.9800
C20B C19B 1.524(2)
C12A H12A 1.0000
C12A C13A 1.536(2)
C12C H12C 1.0000
C12C C13C 1.535(2)
C5C H5CA 0.9900
C5C H5CB 0.9900
C5C C6C 1.523(2)
C8B H8BA 0.9900
C8B H8BB 0.9900
C8B C9B 1.524(2)
C9A H9AA 0.9800
C9A H9AB 0.9800
C9A H9AC 0.9800
C13A H13A 0.9900
C13A H13B 0.9900
C13C H13E 0.9900
C13C H13F 0.9900
C17B H17D 0.9800
C17B H17E 0.9800
C17B H17F 0.9800
C17B C16B 1.520(2)
C19B H19C 0.9900
C19B H19D 0.9900
C20A H20A 0.9800
C20A H20B 0.9800
C20A H20C 0.9800
C16B H16C 0.9900
C16B H16D 0.9900
C19C H19E 0.9900
C19C H19F 0.9900
C9B H9BA 0.9800
C9B H9BB 0.9800
C9B H9BC 0.9800
C6B H6BA 0.9800
C6B H6BB 0.9800
C6B H6BC 0.9800
C16C H16E 0.9900
C16C H16F 0.9900
C16C C17C 1.529(2)
C6C H6CA 0.9800
C6C H6CB 0.9800
C6C H6CC 0.9800
C16A H16A 0.9900
C16A H16B 0.9900
C16A C17A 1.528(2)
C6A H6AA 0.9800
C6A H6AB 0.9800
C6A H6AC 0.9800
C17A H17A 0.9800
C17A H17B 0.9800
C17A H17C 0.9800
C17C H17G 0.9800
C17C H17H 0.9800
C17C H17I 0.9800

loop_
_geom_torsion_atom_site_label_1
_geom_torsion_atom_site_label_2
_geom_torsion_atom_site_label_3
_geom_torsion_atom_site_label_4
_geom_torsion
O2A C11A C10A O1A -176.45(13)
O2A C11A C10A N1A 7.1(2)
O2B C11B C10B O1B -174.06(13)
O2B C11B C10B N1B 10.2(2)
O2B C13B C12B N2B -23.19(15)
O2B C13B C12B C14B -147.48(13)
O2C C11C C10C O1C -173.84(14)
O2C C11C C10C N1C 9.7(2)
N1A C1A C3A C4A 53.87(16)
N1A C1A C3A C7A -179.58(12)
N1A C1A C2A O1A -9.38(16)
N1C C1C C2C O1C -13.19(16)
N1B C1B C2B O1B -13.38(16)
N2A C11A C10A O1A 7.2(2)
N2A C11A C10A N1A -169.29(16)
N2A C12A C13A O2A -20.20(15)
N2C C11C C10C O1C 10.0(2)
N2C C11C C10C N1C -166.54(16)
N2C C12C C13C O2C -19.17(16)
N2B C11B C10B O1B 11.1(2)
N2B C11B C10B N1B -164.65(16)
C11B O2B C13B C12B 20.92(15)
C11B N2B C12B C13B 17.01(16)
C11B N2B C12B C14B 143.65(14)
C11A O2A C13A C12A 18.13(16)
C11A N2A C12A C14A 136.92(14)
C11A N2A C12A C13A 14.88(16)
C10A O1A C2A C1A 7.68(15)
C10A N1A C1A C3A 131.79(14)
C10A N1A C1A C2A 7.73(16)
C11C O2C C13C C12C 17.39(16)
C11C N2C C12C C14C 136.36(14)
C11C N2C C12C C13C 13.85(16)
C10C O1C C2C C1C 11.21(16)
C10C N1C C1C C3C 134.34(14)
C10C N1C C1C C2C 10.45(17)
C3B C1B C2B O1B -137.41(13)
C3B C4B C5B C6B 176.91(15)
C3B C7B C8B C9B -172.44(15)
C1A N1A C10A O1A -3.19(19)
C1A N1A C10A C11A 173.15(14)
C1A C3A C4A C5A -178.06(14)
C1A C3A C7A C8A -62.59(17)
C3A C1A C2A O1A -132.57(13)
C3A C4A C5A C6A 177.35(15)
C3A C7A C8A C9A -171.81(14)
C3C C1C C2C O1C -136.25(13)
C3C C4C C5C C6C 172.89(14)
C3C C7C C8C C9C -172.40(14)
C10B O1B C2B C1B 10.99(16)
C10B N1B C1B C3B 136.14(13)
C10B N1B C1B C2B 10.97(16)
C1C N1C C10C O1C -3.7(2)
C1C N1C C10C C11C 172.70(14)
C1C C3C C4C C5C 179.67(14)
C1C C3C C7C C8C -63.72(17)
C18A C14A C12A N2A -176.73(13)
C18A C14A C12A C13A -59.99(17)
C18C C14C C12C N2C -175.98(13)
C18C C14C C12C C13C -59.00(17)
C2A O1A C10A N1A -3.21(19)
C2A O1A C10A C11A -179.82(13)
C2A C1A C3A C4A 172.19(13)
C2A C1A C3A C7A -61.25(17)
C1B N1B C10B O1B -4.47(19)
C1B N1B C10B C11B 171.10(14)
C1B C3B C4B C5B -179.78(14)
C1B C3B C7B C8B -61.31(17)
C15C C14C C12C N2C 56.70(18)
C15C C14C C12C C13C 173.68(12)
C4A C3A C7A C8A 62.30(18)
C7A C3A C4A C5A 57.35(19)
C4C C3C C1C N1C 51.40(17)
C4C C3C C1C C2C 169.38(13)
C4C C3C C7C C8C 61.36(18)
C14C C18C C19C C20C -171.55(14)
C14C C15C C16C C17C 179.68(16)
C14C C12C C13C O2C -141.65(13)
C4B C3B C1B N1B 55.58(16)
C4B C3B C1B C2B 174.44(13)
C4B C3B C7B C8B 63.04(19)
C2B O1B C10B N1B -4.63(19)
C2B O1B C10B C11B 179.44(12)
C2C O1C C10C N1C -5.3(2)
C2C O1C C10C C11C 178.05(13)
C15A C14A C12A N2A 56.12(18)
C15A C14A C12A C13A 172.87(12)
C14A C18A C19A C20A -170.28(14)
C14A C15A C16A C17A 179.41(16)
C14A C12A C13A O2A -142.98(13)
C13B O2B C11B N2B -11.72(19)
C13B O2B C11B C10B 173.21(13)
C14B C18B C19B C20B -179.86(13)
C14B C15B C16B C17B -179.54(14)
C7C C3C C1C N1C 178.09(12)
C7C C3C C1C C2C -63.93(17)
C7C C3C C4C C5C 54.98(19)
C7B C3B C1B N1B -178.27(12)
C7B C3B C1B C2B -59.41(17)
C7B C3B C4B C5B 56.01(19)
C19A C18A C14A C15A -54.76(19)
C19A C18A C14A C12A 179.11(14)
C12B N2B C11B O2B -3.95(19)
C12B N2B C11B C10B 170.66(13)
C12B C14B C18B C19B 103.44(15)
C12B C14B C15B C16B -164.07(13)
C18B C14B C12B N2B -176.52(12)
C18B C14B C12B C13B -57.50(17)
C18B C14B C15B C16B 71.94(17)
C15B C14B C12B N2B 58.92(16)
C15B C14B C12B C13B 177.94(13)
C15B C14B C18B C19B -132.78(14)
C12A N2A C11A O2A -3.62(19)
C12A N2A C11A C10A 172.52(14)
C12C N2C C11C O2C -2.9(2)
C12C N2C C11C C10C 173.04(14)
C13A O2A C11A N2A -10.0(2)
C13A O2A C11A C10A 173.41(13)
C13C O2C C11C N2C -10.0(2)
C13C O2C C11C C10C 173.61(13)
C19C C18C C14C C15C -56.11(19)
C19C C18C C14C C12C 177.53(14)
C16C C15C C14C C18C -56.25(19)
C16C C15C C14C C12C 68.72(18)
C16A C15A C14A C18A -56.73(19)
C16A C15A C14A C12A 68.06(18)
